data_4505300
loop_
_publ_author_name
'Banfi, Stefano'
'Carlucci, Lucia'
'Caruso, Enrico'
'Ciani, Gianfranco'
'Proserpio, Davide M.'

_publ_section_title
;
 An Unusual Three-Dimensional Coordination Network Formed by Parallel
 Polycatenation of Two-Fold Interpenetrated (6,3) Layers Based on a Novel
 Three-Connecting Ligand
;
_journal_issue 1
_journal_name_full 'Crystal Growth &amp; Design'
_journal_page_first 29
_journal_paper_doi 10.1021/cg0341454
_journal_volume 4
_journal_year 2004
_chemical_formula_sum 'C34 H28 Ag F3 N3 O6.5 S'
_chemical_formula_weight 779.52
_space_group_IT_number 14
_symmetry_cell_setting monoclinic
_symmetry_space_group_name_Hall '-P 2ybc'
_symmetry_space_group_name_H-M 'P 1 21/c 1'
_atom_sites_solution_hydrogens geom
_atom_sites_solution_primary direct
_atom_sites_solution_secondary difmap
_cell_angle_alpha 90.00
_cell_angle_beta 94.077(9)
_cell_angle_gamma 90.00
_cell_formula_units_Z 4
_cell_length_a 8.739(3)
_cell_length_b 17.023(6)
_cell_length_c 23.119(8)
_cell_measurement_reflns_used 770
_cell_measurement_temperature 293(2)
_cell_measurement_theta_max 20
_cell_measurement_theta_min 3
_cell_volume 3431(2)
_computing_molecular_graphics SCHAKAL
_computing_structure_refinement 'SHELXL-97 (Sheldrick, 1997)'
_computing_structure_solution SIR92
_diffrn_ambient_temperature 293(2)
_diffrn_detector_type CCD_plate
_diffrn_measured_fraction_theta_full 0.995
_diffrn_measured_fraction_theta_max 0.995
_diffrn_measurement_device SMART
_diffrn_measurement_method omega-scan
_diffrn_radiation_monochromator graphite
_diffrn_radiation_source 'fine-focus sealed tube'
_diffrn_radiation_type MoK\a
_diffrn_radiation_wavelength 0.71073
_diffrn_reflns_av_R_equivalents 0.1263
_diffrn_reflns_av_sigmaI/netI 0.1076
_diffrn_reflns_limit_h_max 10
_diffrn_reflns_limit_h_min -10
_diffrn_reflns_limit_k_max 20
_diffrn_reflns_limit_k_min -20
_diffrn_reflns_limit_l_max 27
_diffrn_reflns_limit_l_min -27
_diffrn_reflns_number 28498
_diffrn_reflns_theta_full 25.10
_diffrn_reflns_theta_max 25.10
_diffrn_reflns_theta_min 1.49
_diffrn_standards_decay_% 0
_exptl_absorpt_coefficient_mu 0.714
_exptl_absorpt_correction_T_max 1.00
_exptl_absorpt_correction_T_min 0.44
_exptl_absorpt_correction_type sadabs
_exptl_crystal_colour colourless
_exptl_crystal_density_diffrn 1.509
_exptl_crystal_density_method 'not measured'
_exptl_crystal_description column
_exptl_crystal_F_000 1580
_exptl_crystal_size_max 0.30
_exptl_crystal_size_mid 0.20
_exptl_crystal_size_min 0.12
_refine_diff_density_max 0.531
_refine_diff_density_min -0.685
_refine_diff_density_rms 0.094
_refine_ls_extinction_coef 0.0061(7)
_refine_ls_extinction_expression Fc^*^=kFc[1+0.001xFc^2^\l^3^/sin(2\q)]^-1/4^
_refine_ls_extinction_method SHELXL
_refine_ls_goodness_of_fit_all 0.967
_refine_ls_hydrogen_treatment mixed
_refine_ls_matrix_type full
_refine_ls_number_parameters 440
_refine_ls_number_reflns 6080
_refine_ls_number_restraints 0
_refine_ls_restrained_S_all 0.967
_refine_ls_R_factor_all 0.1532
_refine_ls_R_factor_obs 0.0592
_refine_ls_shift/su_max 0.005
_refine_ls_shift/su_mean 0.000
_refine_ls_structure_factor_coef Fsqd
_refine_ls_weighting_details 'calc w=1/[\s^2^(Fo^2^)+(0.0966P)^2^+0.0000P] where P=(Fo^2^+2Fc^2^)/3'
_refine_ls_weighting_scheme calc
_refine_ls_wR_factor_all 0.1960
_refine_ls_wR_factor_obs 0.1417
_reflns_number_observed 2710
_reflns_number_total 6080
_reflns_observed_criterion >2sigma(I)
_cod_data_source_file cg0341454si20030717_075224.cif
_cod_data_source_block 2
_cod_depositor_comments
;
The following automatic conversions were performed:

'_symmetry_cell_setting' value 'Monoclinic' changed to 'monoclinic'
according to /home/saulius/struct/CIF-dictionaries/cif_core.dic
dictionary named 'cif_core.dic' version 2.4.1 from 2010-06-29.

Automatic conversion script
Id: cif_fix_values 1715 2011-07-08 13:25:40Z adriana 
;
_cod_original_sg_symbol_H-M 'P21/c (14)'
_cod_original_formula_sum 'C34 H28 Ag F3 N3 O6.50 S'
_cod_database_code 4505300
_diffrn_measurement_domega 0.30
_diffrn_measurement_rtime 30

loop_
_symmetry_equiv_pos_as_xyz
'x, y, z'
'-x, y+1/2, -z+1/2'
'-x, -y, -z'
'x, -y-1/2, z-1/2'

loop_
_atom_site_label
_atom_site_type_symbol
_atom_site_fract_x
_atom_site_fract_y
_atom_site_fract_z
_atom_site_U_iso_or_equiv
_atom_site_adp_type
_atom_site_occupancy
_atom_site_symmetry_multiplicity
_atom_site_calc_flag
_atom_site_refinement_flags
Ag Ag 1.35632(7) -0.62978(4) -0.05866(2) 0.0882(3) Uani 1 1 d .
O3 O 0.6920(5) 0.1302(3) 0.09555(19) 0.0724(13) Uani 1 1 d .
O4 O 0.8396(5) -0.1769(3) -0.0517(2) 0.0741(13) Uani 1 1 d .
C6 C 0.6629(7) 0.0665(3) 0.0038(2) 0.0541(15) Uani 1 1 d .
C8 C 0.7383(6) -0.0049(4) 0.0131(3) 0.0573(16) Uani 1 1 d .
O9 O 0.6038(5) 0.0742(3) -0.18599(18) 0.0770(13) Uani 1 1 d .
C11 C 0.8175(6) -0.0392(4) -0.0310(3) 0.0593(17) Uani 1 1 d .
C15 C 0.7346(9) 0.1466(4) 0.2504(3) 0.081(2) Uani 1 1 d .
H15 H 0.8138 0.1508 0.2793 0.098 Uiso 1 1 calc R
N1 N 0.4606(9) 0.1484(4) -0.4676(3) 0.111(2) Uani 1 1 d .
C18 C 0.7413(7) 0.0697(4) -0.0944(3) 0.0591(16) Uani 1 1 d .
C20 C 0.5955(8) 0.1856(4) -0.0595(3) 0.088(2) Uani 1 1 d .
H20A H 0.6723 0.2232 -0.0684 0.132 Uiso 1 1 calc R
H20B H 0.5490 0.2017 -0.0250 0.132 Uiso 1 1 calc R
H20C H 0.5185 0.1828 -0.0912 0.132 Uiso 1 1 calc R
C21 C 0.5235(9) 0.1218(4) -0.3594(3) 0.077(2) Uani 1 1 d .
C22 C 0.6687(7) 0.1060(4) -0.0499(3) 0.0614(17) Uani 1 1 d .
C23 C 0.5851(8) 0.0935(4) -0.2431(3) 0.0664(18) Uani 1 1 d .
C26 C 0.6490(8) 0.1363(4) 0.1502(3) 0.0665(18) Uani 1 1 d .
C27 C 0.9203(7) -0.2450(4) -0.0507(3) 0.0662(18) Uani 1 1 d .
C28 C 0.4975(8) 0.1346(4) 0.1652(3) 0.0722(19) Uani 1 1 d .
H28 H 0.4177 0.1307 0.1365 0.087 Uiso 1 1 calc R
C32 C 1.0672(9) -0.3892(4) -0.0539(4) 0.080(2) Uani 1 1 d .
C33 C 0.9104(8) -0.1127(4) -0.0194(4) 0.081(2) Uani 1 1 d .
H33A H 1.0139 -0.1048 -0.0308 0.098 Uiso 1 1 calc R
H33B H 0.9160 -0.1246 0.0217 0.098 Uiso 1 1 calc R
C35 C 0.7668(8) 0.1432(4) 0.1940(3) 0.074(2) Uani 1 1 d .
H35 H 0.8682 0.1456 0.1844 0.089 Uiso 1 1 calc R
C36 C 0.5771(8) 0.1013(4) 0.0512(3) 0.0725(19) Uani 1 1 d .
H36A H 0.5126 0.1442 0.0363 0.087 Uiso 1 1 calc R
H36B H 0.5125 0.0619 0.0675 0.087 Uiso 1 1 calc R
C37 C 0.6786(9) 0.1419(4) -0.2722(3) 0.077(2) Uani 1 1 d .
H37 H 0.7635 0.1652 -0.2527 0.093 Uiso 1 1 calc R
C38 C 0.8165(7) -0.0025(4) -0.0854(3) 0.0603(16) Uani 1 1 d .
C39 C 0.4266(9) 0.0724(4) -0.3298(3) 0.081(2) Uani 1 1 d .
H39 H 0.3417 0.0492 -0.3495 0.098 Uiso 1 1 calc R
C40 C 0.8915(9) -0.2957(4) -0.0969(3) 0.088(2) Uani 1 1 d .
H40 H 0.8223 -0.2811 -0.1275 0.106 Uiso 1 1 calc R
C41 C 1.0987(9) -0.3386(5) -0.0081(3) 0.090(2) Uani 1 1 d .
H41 H 1.1702 -0.3526 0.0218 0.108 Uiso 1 1 calc R
C42 C 0.5853(9) 0.1437(4) 0.2651(3) 0.0712(19) Uani 1 1 d .
C43 C 0.7378(8) 0.1064(4) -0.1536(3) 0.079(2) Uani 1 1 d .
H43A H 0.7298 0.1631 -0.1508 0.095 Uiso 1 1 calc R
H43B H 0.8303 0.0935 -0.1724 0.095 Uiso 1 1 calc R
C44 C 0.9636(9) -0.3670(5) -0.0984(4) 0.095(3) Uani 1 1 d .
H44 H 0.9424 -0.4006 -0.1297 0.114 Uiso 1 1 calc R
C45 C 0.6463(10) 0.1559(4) -0.3309(3) 0.082(2) Uani 1 1 d .
H45 H 0.7095 0.1889 -0.3507 0.098 Uiso 1 1 calc R
C46 C 0.4894(9) 0.1356(5) -0.4205(3) 0.086(2) Uani 1 1 d .
C49 C 1.0249(9) -0.2676(4) -0.0064(3) 0.087(2) Uani 1 1 d .
H49 H 1.0459 -0.2343 0.0250 0.104 Uiso 1 1 calc R
C50 C 0.7327(8) -0.0477(4) 0.0710(3) 0.078(2) Uani 1 1 d .
H50A H 0.7044 -0.1015 0.0641 0.117 Uiso 1 1 calc R
H50B H 0.6584 -0.0229 0.0936 0.117 Uiso 1 1 calc R
H50C H 0.8319 -0.0455 0.0917 0.117 Uiso 1 1 calc R
N2 N 0.5263(9) 0.1361(4) 0.3730(3) 0.104(2) Uani 1 1 d .
C52 C 0.4580(8) 0.0587(4) -0.2720(3) 0.075(2) Uani 1 1 d .
H52 H 0.3945 0.0260 -0.2521 0.091 Uiso 1 1 calc R
C55 C 0.8950(8) -0.0419(5) -0.1342(3) 0.098(3) Uani 1 1 d .
H55A H 0.9608 -0.0830 -0.1186 0.147 Uiso 1 1 calc R
H55B H 0.9548 -0.0038 -0.1533 0.147 Uiso 1 1 calc R
H55C H 0.8189 -0.0638 -0.1616 0.147 Uiso 1 1 calc R
N3 N 1.2104(9) -0.5219(5) -0.0567(3) 0.117(2) Uani 1 1 d .
C57 C 1.1459(10) -0.4628(5) -0.0563(4) 0.099(3) Uani 1 1 d .
C65 C 0.5518(9) 0.1412(4) 0.3258(4) 0.086(2) Uani 1 1 d .
C69 C 0.4662(8) 0.1387(4) 0.2226(3) 0.077(2) Uani 1 1 d .
H69 H 0.3652 0.1382 0.2328 0.092 Uiso 1 1 calc R
S S 0.8919(2) -0.27484(13) 0.15180(9) 0.0867(6) Uani 1 1 d .
O11 O 0.7865(6) -0.2590(3) 0.1016(2) 0.0982(17) Uani 1 1 d .
F13 F 0.8563(8) -0.1326(3) 0.1897(2) 0.134(2) Uani 1 1 d .
O12 O 1.0463(6) -0.2560(4) 0.1450(3) 0.121(2) Uani 1 1 d .
F12 F 0.6928(8) -0.2136(4) 0.2146(3) 0.155(2) Uani 1 1 d .
F11 F 0.9201(8) -0.2149(4) 0.2543(2) 0.164(2) Uani 1 1 d .
O13 O 0.8659(8) -0.3495(3) 0.1788(3) 0.128(2) Uani 1 1 d .
C100 C 0.8373(12) -0.2068(6) 0.2041(4) 0.098(3) Uani 1 1 d .
O1W O -0.007(2) 0.5016(13) 0.2034(9) 0.222(8) Uiso 0.50 1 d P

loop_
_atom_site_aniso_label
_atom_site_aniso_U_11
_atom_site_aniso_U_22
_atom_site_aniso_U_33
_atom_site_aniso_U_23
_atom_site_aniso_U_13
_atom_site_aniso_U_12
Ag 0.1154(6) 0.0886(5) 0.0578(4) -0.0136(3) -0.0125(3) 0.0176(3)
O3 0.064(3) 0.102(3) 0.050(3) -0.027(2) -0.005(2) -0.010(2)
O4 0.070(3) 0.061(3) 0.087(3) -0.017(2) -0.025(3) 0.007(2)
C6 0.056(4) 0.063(4) 0.040(3) -0.010(3) -0.018(3) 0.004(3)
C8 0.048(4) 0.067(4) 0.054(4) -0.003(3) -0.021(3) -0.006(3)
O9 0.090(3) 0.096(3) 0.042(2) 0.012(2) -0.018(2) -0.028(3)
C11 0.047(4) 0.061(4) 0.067(4) -0.014(4) -0.020(3) 0.000(3)
C15 0.082(6) 0.098(6) 0.063(5) -0.028(4) -0.013(4) -0.004(4)
N1 0.126(6) 0.141(6) 0.064(5) 0.019(4) -0.011(4) -0.009(5)
C18 0.059(4) 0.078(5) 0.038(3) -0.001(3) -0.013(3) -0.016(4)
C20 0.097(5) 0.069(5) 0.094(6) 0.005(4) -0.027(5) 0.019(4)
C21 0.102(6) 0.082(5) 0.044(4) -0.004(4) -0.013(4) 0.002(4)
C22 0.057(4) 0.066(4) 0.056(4) -0.007(3) -0.026(3) -0.004(3)
C23 0.086(5) 0.063(4) 0.047(4) 0.004(3) -0.018(4) -0.002(4)
C26 0.063(4) 0.075(4) 0.060(4) -0.025(4) -0.004(4) -0.008(3)
C27 0.063(4) 0.064(4) 0.070(5) -0.015(4) -0.006(4) -0.001(4)
C28 0.058(4) 0.093(5) 0.063(4) -0.023(4) -0.006(3) -0.004(4)
C32 0.082(5) 0.071(5) 0.087(6) -0.012(4) 0.013(5) 0.004(4)
C33 0.075(5) 0.068(5) 0.096(6) -0.024(4) -0.033(4) 0.010(4)
C35 0.062(4) 0.099(5) 0.059(4) -0.026(4) -0.008(4) -0.008(4)
C36 0.062(4) 0.089(5) 0.063(4) -0.021(4) -0.020(4) 0.010(4)
C37 0.090(5) 0.086(5) 0.053(4) 0.007(4) -0.013(4) -0.020(4)
C38 0.053(4) 0.070(4) 0.056(4) -0.015(3) -0.013(3) -0.007(3)
C39 0.102(6) 0.086(5) 0.051(4) 0.001(4) -0.030(4) -0.002(4)
C40 0.096(5) 0.085(5) 0.079(5) -0.022(4) -0.027(4) 0.012(5)
C41 0.102(6) 0.083(5) 0.080(5) -0.014(4) -0.021(5) 0.024(5)
C42 0.075(5) 0.080(5) 0.059(5) -0.020(3) 0.003(4) -0.002(4)
C43 0.084(5) 0.095(5) 0.054(4) 0.001(4) -0.016(4) -0.028(4)
C44 0.104(6) 0.087(6) 0.090(6) -0.041(5) -0.021(5) 0.015(5)
C45 0.111(6) 0.086(5) 0.047(4) 0.007(4) -0.004(4) 0.001(4)
C46 0.099(6) 0.107(6) 0.050(4) 0.002(4) -0.012(4) 0.010(5)
C49 0.106(6) 0.074(5) 0.075(5) -0.019(4) -0.035(4) 0.022(4)
C50 0.089(5) 0.084(5) 0.056(4) 0.017(4) -0.030(4) -0.011(4)
N2 0.125(6) 0.119(6) 0.067(5) -0.019(4) 0.004(4) -0.018(4)
C52 0.085(5) 0.080(5) 0.059(4) 0.004(4) -0.012(4) -0.016(4)
C55 0.077(5) 0.121(7) 0.098(6) -0.041(5) 0.022(5) -0.013(5)
N3 0.131(6) 0.094(5) 0.123(6) -0.015(5) -0.007(5) 0.025(5)
C57 0.104(6) 0.085(6) 0.108(7) -0.016(5) -0.002(5) 0.016(5)
C65 0.092(6) 0.086(6) 0.077(6) -0.027(5) -0.004(5) -0.009(4)
C69 0.070(5) 0.094(5) 0.066(5) -0.025(4) 0.003(4) 0.001(4)
S 0.0822(14) 0.0911(15) 0.0823(14) -0.0038(11) -0.0268(11) 0.0033(11)
O11 0.101(4) 0.099(4) 0.087(4) -0.003(3) -0.043(3) 0.009(3)
F13 0.203(6) 0.082(4) 0.115(4) -0.001(3) 0.000(4) -0.013(3)
O12 0.073(4) 0.175(6) 0.111(5) -0.009(4) -0.011(3) -0.004(4)
F12 0.149(5) 0.149(5) 0.173(6) -0.028(4) 0.058(5) -0.007(4)
F11 0.238(7) 0.183(6) 0.063(3) -0.015(3) -0.049(4) 0.010(5)
O13 0.150(5) 0.077(4) 0.150(6) 0.012(4) -0.037(5) 0.007(3)
C100 0.108(7) 0.106(7) 0.078(6) 0.009(5) -0.011(5) -0.001(6)

loop_
_atom_type_symbol
_atom_type_description
_atom_type_scat_dispersion_real
_atom_type_scat_dispersion_imag
_atom_type_scat_source
C C 0.0033 0.0016 'International Tables Vol C Tables 4.2.6.8 and 6.1.1.4'
H H 0.0000 0.0000 'International Tables Vol C Tables 4.2.6.8 and 6.1.1.4'
N N 0.0061 0.0033 'International Tables Vol C Tables 4.2.6.8 and 6.1.1.4'
O O 0.0106 0.0060 'International Tables Vol C Tables 4.2.6.8 and 6.1.1.4'
Ag Ag -0.8971 1.1015 'International Tables Vol C Tables 4.2.6.8 and 6.1.1.4'
S S 0.1246 0.1234 'International Tables Vol C Tables 4.2.6.8 and 6.1.1.4'
F F 0.0171 0.0103 'International Tables Vol C Tables 4.2.6.8 and 6.1.1.4'

loop_
_geom_angle_atom_site_label_1
_geom_angle_atom_site_label_2
_geom_angle_atom_site_label_3
_geom_angle
_geom_angle_site_symmetry_1
_geom_angle_site_symmetry_3
N3 Ag N2 117.4(3) . 4_655
N3 Ag N1 106.8(3) . 4_656
N2 Ag N1 114.0(3) 4_655 4_656
N3 Ag O11 111.7(2) . 3_745
N2 Ag O11 91.2(2) 4_655 3_745
N1 Ag O11 115.6(2) 4_656 3_745
C26 O3 C36 117.3(5) . .
C27 O4 C33 115.9(5) . .
C8 C6 C22 120.3(6) . .
C8 C6 C36 119.3(6) . .
C22 C6 C36 120.4(6) . .
C6 C8 C11 120.2(6) . .
C6 C8 C50 120.5(6) . .
C11 C8 C50 119.3(6) . .
C23 O9 C43 116.6(5) . .
C8 C11 C38 119.8(6) . .
C8 C11 C33 120.3(6) . .
C38 C11 C33 119.9(6) . .
C35 C15 C42 120.2(7) . .
C46 N1 Ag 157.9(7) . 4_455
C22 C18 C38 121.0(6) . .
C22 C18 C43 120.5(6) . .
C38 C18 C43 118.5(6) . .
C45 C21 C39 120.3(6) . .
C45 C21 C46 120.7(8) . .
C39 C21 C46 119.0(7) . .
C18 C22 C6 118.9(6) . .
C18 C22 C20 120.1(6) . .
C6 C22 C20 121.0(6) . .
O9 C23 C37 126.0(6) . .
O9 C23 C52 113.7(6) . .
C37 C23 C52 120.3(6) . .
O3 C26 C28 124.4(6) . .
O3 C26 C35 116.5(6) . .
C28 C26 C35 119.1(6) . .
O4 C27 C49 124.7(6) . .
O4 C27 C40 117.0(6) . .
C49 C27 C40 118.2(7) . .
C69 C28 C26 119.7(6) . .
C44 C32 C41 119.3(7) . .
C44 C32 C57 120.3(7) . .
C41 C32 C57 120.4(8) . .
O4 C33 C11 109.4(5) . .
C15 C35 C26 120.5(7) . .
O3 C36 C6 106.9(5) . .
C23 C37 C45 119.8(7) . .
C18 C38 C11 119.6(6) . .
C18 C38 C55 120.7(6) . .
C11 C38 C55 119.7(6) . .
C52 C39 C21 119.6(7) . .
C44 C40 C27 121.0(7) . .
C49 C41 C32 120.3(7) . .
C15 C42 C69 120.5(7) . .
C15 C42 C65 120.0(7) . .
C69 C42 C65 119.4(7) . .
O9 C43 C18 106.0(5) . .
C40 C44 C32 120.3(7) . .
C21 C45 C37 120.2(7) . .
N1 C46 C21 177.8(9) . .
C41 C49 C27 121.0(7) . .
C65 N2 Ag 150.0(8) . 4_456
C39 C52 C23 119.8(7) . .
C57 N3 Ag 174.4(8) . .
N3 C57 C32 178.3(10) . .
N2 C65 C42 177.2(9) . .
C28 C69 C42 119.9(7) . .
O12 S O13 115.5(4) . .
O12 S O11 115.3(4) . .
O13 S O11 113.5(4) . .
O12 S C100 103.6(4) . .
O13 S C100 102.9(4) . .
O11 S C100 103.8(4) . .
S O11 Ag 117.2(3) . 3_745
F12 C100 F13 105.7(8) . .
F12 C100 F11 107.6(8) . .
F13 C100 F11 104.3(8) . .
F12 C100 S 112.4(7) . .
F13 C100 S 114.3(7) . .
F11 C100 S 112.0(7) . .

loop_
_geom_bond_atom_site_label_1
_geom_bond_atom_site_label_2
_geom_bond_distance
_geom_bond_site_symmetry_2
Ag N3 2.238(8) .
Ag N2 2.246(8) 4_655
Ag N1 2.256(8) 4_656
Ag O11 2.440(5) 3_745
O3 C26 1.347(8) .
O3 C36 1.469(7) .
O4 C27 1.356(7) .
O4 C33 1.439(7) .
C6 C8 1.393(8) .
C6 C22 1.415(8) .
C6 C36 1.493(8) .
C8 C11 1.400(8) .
C8 C50 1.528(8) .
O9 C23 1.360(7) .
O9 C43 1.452(7) .
C11 C38 1.404(9) .
C11 C33 1.505(9) .
C15 C35 1.355(9) .
C15 C42 1.372(10) .
N1 C46 1.123(9) .
N1 Ag 2.256(8) 4_455
C18 C22 1.391(9) .
C18 C38 1.402(9) .
C18 C43 1.503(9) .
C20 C22 1.508(9) .
C21 C45 1.350(10) .
C21 C39 1.405(10) .
C21 C46 1.441(10) .
C23 C37 1.370(9) .
C23 C52 1.388(9) .
C26 C28 1.393(9) .
C26 C35 1.397(9) .
C27 C49 1.377(9) .
C27 C40 1.384(9) .
C28 C69 1.376(10) .
C32 C44 1.375(11) .
C32 C41 1.377(10) .
C32 C57 1.433(11) .
C37 C45 1.386(9) .
C38 C55 1.517(9) .
C39 C52 1.365(9) .
C40 C44 1.369(9) .
C41 C49 1.371(10) .
C42 C69 1.382(10) .
C42 C65 1.453(11) .
N2 C65 1.134(9) .
N2 Ag 2.246(8) 4_456
N3 C57 1.154(9) .
S O12 1.407(6) .
S O13 1.442(6) .
S O11 1.454(5) .
S C100 1.763(10) .
O11 Ag 2.440(5) 3_745
F13 C100 1.321(9) .
F12 C100 1.308(10) .
F11 C100 1.331(9) .
